data_4069882
loop_
_publ_author_name
'Hsieh, Chang-Chih'
'Lee, Chia-Jung'
'Horng, Yih-Chern'

_publ_section_title
;
 Effects of the Counteranion on the Pyrazole&#x2212;Nitrile Coupling
 Reaction Mediated by Nickel(II) Ions
;
_journal_issue 17
_journal_name_full Organometallics
_journal_page_first 4923
_journal_paper_doi 10.1021/om9004753
_journal_volume 28
_journal_year 2009
_chemical_formula_sum 'C16 H22 Cl2 N10 Ni O8'
_chemical_formula_weight 612.05
_chemical_name_systematic
; 
 ? 
;
_space_group_IT_number 14
_symmetry_cell_setting monoclinic
_symmetry_space_group_name_Hall '-P 2yn'
_symmetry_space_group_name_H-M 'P 1 21/n 1'
_atom_sites_solution_hydrogens geom
_atom_sites_solution_primary direct
_atom_sites_solution_secondary difmap
_audit_creation_method SHELXL-97
_cell_angle_alpha 90.00
_cell_angle_beta 90.3410(10)
_cell_angle_gamma 90.00
_cell_formula_units_Z 4
_cell_length_a 8.4875(5)
_cell_length_b 8.5181(5)
_cell_length_c 34.6576(19)
_cell_measurement_temperature 150(2)
_cell_volume 2505.6(2)
_computing_cell_refinement 'APEX2 v1.0-22'
_computing_data_collection 'APEX2 v1.0-22 (Bruker, 2004)'
_computing_data_reduction 'APEX2 v1.0-22'
_computing_molecular_graphics 'SHELXTL 5.1'
_computing_publication_material 'SHELXTL 5.1'
_computing_structure_refinement 'SHELXTL 5.1'
_computing_structure_solution 'SHELXTL 5.1 (Sheldrick, 1998)'
_diffrn_ambient_temperature 150(2)
_diffrn_measured_fraction_theta_full 0.996
_diffrn_measured_fraction_theta_max 0.996
_diffrn_measurement_device_type 'Bruker SMART APEX II'
_diffrn_measurement_method \w
_diffrn_radiation_monochromator graphite
_diffrn_radiation_source 'fine-focus sealed tube'
_diffrn_radiation_type MoK\a
_diffrn_radiation_wavelength 0.71073
_diffrn_reflns_av_R_equivalents 0.0489
_diffrn_reflns_av_sigmaI/netI 0.0574
_diffrn_reflns_limit_h_max 11
_diffrn_reflns_limit_h_min -11
_diffrn_reflns_limit_k_max 11
_diffrn_reflns_limit_k_min -10
_diffrn_reflns_limit_l_max 42
_diffrn_reflns_limit_l_min -46
_diffrn_reflns_number 23329
_diffrn_reflns_theta_full 28.78
_diffrn_reflns_theta_max 28.78
_diffrn_reflns_theta_min 1.18
_diffrn_standards_decay_% 0
_diffrn_standards_interval_count 0
_diffrn_standards_interval_time 0
_diffrn_standards_number 0
_exptl_absorpt_coefficient_mu 1.050
_exptl_absorpt_correction_T_max 0.959
_exptl_absorpt_correction_T_min 0.888
_exptl_absorpt_correction_type multi-scan
_exptl_absorpt_process_details 'SADABS 2.10 (Sheldrick, 2003)'
_exptl_crystal_colour purplr
_exptl_crystal_density_diffrn 1.622
_exptl_crystal_density_method 'not measured'
_exptl_crystal_description block
_exptl_crystal_F_000 1256
_exptl_crystal_size_max 0.12
_exptl_crystal_size_mid 0.11
_exptl_crystal_size_min 0.04
_refine_diff_density_max 1.011
_refine_diff_density_min -0.627
_refine_diff_density_rms 0.097
_refine_ls_extinction_method none
_refine_ls_goodness_of_fit_ref 1.196
_refine_ls_hydrogen_treatment noref
_refine_ls_matrix_type full
_refine_ls_number_parameters 336
_refine_ls_number_reflns 6528
_refine_ls_number_restraints 0
_refine_ls_restrained_S_all 1.196
_refine_ls_R_factor_all 0.1088
_refine_ls_R_factor_gt 0.0675
_refine_ls_shift/su_max 0.002
_refine_ls_shift/su_mean 0.000
_refine_ls_structure_factor_coef Fsqd
_refine_ls_weighting_details 'calc w=1/[\s^2^(Fo^2^)+(0.1000P)^2^+1.0000P] where P=(Fo^2^+2Fc^2^)/3'
_refine_ls_weighting_scheme calc
_refine_ls_wR_factor_gt 0.1896
_refine_ls_wR_factor_ref 0.2076
_reflns_number_gt 4215
_reflns_number_total 6528
_reflns_threshold_expression >2sigma(I)
_cod_data_source_file om9004753_si_001.cif
_cod_data_source_block complex3
_cod_depositor_comments
;
The following automatic conversions were performed:

'_symmetry_cell_setting' value 'Monoclinic' changed to 'monoclinic'
according to /home/saulius/struct/CIF-dictionaries/cif_core.dic
dictionary named 'cif_core.dic' version 2.4.2 from 2011-04-26.

Automatic conversion script
Id: cif_fix_values 1715 2011-07-08 13:25:40Z adriana 
;
_cod_original_sg_symbol_H-M P2(1)/n
_cod_database_code 4069882

loop_
_symmetry_equiv_pos_as_xyz
'x, y, z'
'-x+1/2, y+1/2, -z+1/2'
'-x, -y, -z'
'x-1/2, -y-1/2, z-1/2'

loop_
_atom_site_label
_atom_site_type_symbol
_atom_site_fract_x
_atom_site_fract_y
_atom_site_fract_z
_atom_site_U_iso_or_equiv
_atom_site_adp_type
_atom_site_occupancy
_atom_site_symmetry_multiplicity
_atom_site_calc_flag
_atom_site_refinement_flags
C1 C 0.2574(6) 0.2498(6) 0.93966(14) 0.0485(11) Uani 1 1 d .
Cl1 Cl 0.19890(19) 0.80198(17) 0.01133(4) 0.0653(4) Uani 1 1 d .
N1 N 0.3047(5) 0.1113(5) 0.93307(11) 0.0513(10) Uani 1 1 d .
H7 H 0.3253 0.0476 0.9517 0.062 Uiso 1 1 calc R
Ni1 Ni 0.33060(6) 0.04332(6) 0.876105(15) 0.03377(18) Uani 1 1 d .
O1 O 0.3318(4) 0.6820(4) 0.78838(10) 0.0611(9) Uani 1 1 d .
C2 C 0.1554(5) 0.4856(5) 0.90267(17) 0.0495(12) Uani 1 1 d .
H1 H 0.1320 0.5551 0.9225 0.059 Uiso 1 1 calc R
Cl2 Cl 0.44475(17) 0.60202(16) 0.76469(4) 0.0588(3) Uani 1 1 d .
N2 N 0.2351(4) 0.2699(4) 0.87125(10) 0.0351(7) Uani 1 1 d .
O2 O 0.4698(6) 0.6877(6) 0.73076(12) 0.0925(15) Uani 1 1 d .
C3 C 0.1368(5) 0.5129(5) 0.86492(16) 0.0485(12) Uani 1 1 d .
H2 H 0.0971 0.6034 0.8534 0.058 Uiso 1 1 calc R
N3 N 0.5516(4) 0.1415(4) 0.86966(14) 0.0504(10) Uani 1 1 d .
O3 O 0.3110(9) 0.9299(7) 0.00860(15) 0.118(2) Uani 1 1 d .
C4 C 0.1900(5) 0.3753(5) 0.84614(15) 0.0428(10) Uani 1 1 d .
H3 H 0.1926 0.3619 0.8195 0.051 Uiso 1 1 calc R
N4 N 0.3715(5) 0.0237(4) 0.81660(12) 0.0475(9) Uani 1 1 d .
H14 H 0.3059 -0.0243 0.8017 0.057 Uiso 1 1 calc R
O4 O 0.2926(11) 0.6771(6) 0.02166(18) 0.158(3) Uani 1 1 d .
C5 C 0.4945(6) 0.0841(5) 0.80356(17) 0.0549(13) Uani 1 1 d .
N5 N 0.4301(4) -0.1716(4) 0.89114(10) 0.0361(7) Uani 1 1 d .
O5 O 0.1309(6) 0.7736(7) -0.02546(12) 0.0943(15) Uani 1 1 d .
C6 C 0.5458(5) -0.3815(5) 0.91901(15) 0.0452(10) Uani 1 1 d .
H17 H 0.5879 -0.4482 0.9377 0.054 Uiso 1 1 calc R
N6 N 0.1072(4) -0.0544(4) 0.87113(11) 0.0413(8) Uani 1 1 d .
O6 O 0.0904(6) 0.8385(10) 0.03975(15) 0.138(3) Uani 1 1 d .
C7 C 0.5353(5) -0.4079(5) 0.88050(15) 0.0462(11) Uani 1 1 d .
H16 H 0.5696 -0.4970 0.8675 0.055 Uiso 1 1 calc R
N7 N 0.2153(4) 0.3369(4) 0.90689(11) 0.0412(8) Uani 1 1 d .
O7 O 0.3681(7) 0.4549(5) 0.75290(14) 0.1000(17) Uani 1 1 d .
C8 C 0.2499(8) 0.3303(7) 0.97783(17) 0.0719(16) Uani 1 1 d .
H6 H 0.2783 0.2576 0.9979 0.108 Uiso 1 1 calc R
H4 H 0.1447 0.3677 0.9821 0.108 Uiso 1 1 calc R
H5 H 0.3217 0.4173 0.9781 0.108 Uiso 1 1 calc R
N8 N 0.5945(4) 0.1479(4) 0.83025(14) 0.0520(11) Uani 1 1 d .
O8 O 0.5799(6) 0.5709(10) 0.78587(15) 0.132(3) Uani 1 1 d .
C9 C 0.5473(8) 0.0903(8) 0.76202(17) 0.0761(19) Uani 1 1 d .
H13 H 0.4610 0.0618 0.7454 0.114 Uiso 1 1 calc R
H11 H 0.6329 0.0183 0.7583 0.114 Uiso 1 1 calc R
H12 H 0.5815 0.1948 0.7559 0.114 Uiso 1 1 calc R
N9 N 0.0182(5) -0.0970(6) 0.90115(14) 0.0640(12) Uani 1 1 d .
H19 H 0.0473 -0.0891 0.9249 0.077 Uiso 1 1 calc R
C10 C 0.6647(6) 0.2036(6) 0.8887(2) 0.0737(18) Uani 1 1 d .
H8 H 0.6656 0.2111 0.9155 0.088 Uiso 1 1 calc R
N10 N 0.4663(4) -0.2819(4) 0.86461(11) 0.0388(8) Uani 1 1 d .
H15 H 0.4474 -0.2723 0.8403 0.047 Uiso 1 1 calc R
C11 C 0.7878(7) 0.2595(7) 0.8654(3) 0.091(3) Uani 1 1 d .
H9 H 0.8803 0.3091 0.8732 0.109 Uiso 1 1 calc R
C12 C 0.7405(7) 0.2247(6) 0.8291(3) 0.086(2) Uani 1 1 d .
H10 H 0.7962 0.2480 0.8068 0.103 Uiso 1 1 calc R
C13 C 0.0193(6) -0.0902(6) 0.84052(17) 0.0549(13) Uani 1 1 d .
H22 H 0.0507 -0.0748 0.8151 0.066 Uiso 1 1 calc R
C14 C -0.1255(6) -0.1535(6) 0.8510(2) 0.0695(18) Uani 1 1 d .
H21 H -0.2064 -0.1879 0.8349 0.083 Uiso 1 1 calc R
C15 C -0.1219(6) -0.1535(7) 0.8896(2) 0.0737(18) Uani 1 1 d .
H20 H -0.2026 -0.1869 0.9057 0.088 Uiso 1 1 calc R
C16 C 0.4804(5) -0.2340(5) 0.92470(14) 0.0458(10) Uani 1 1 d .
H18 H 0.4724 -0.1847 0.9486 0.055 Uiso 1 1 calc R

loop_
_atom_site_aniso_label
_atom_site_aniso_U_11
_atom_site_aniso_U_22
_atom_site_aniso_U_33
_atom_site_aniso_U_23
_atom_site_aniso_U_13
_atom_site_aniso_U_12
C1 0.056(3) 0.041(2) 0.048(3) -0.011(2) 0.011(2) 0.000(2)
Cl1 0.0937(10) 0.0582(8) 0.0442(7) 0.0013(6) 0.0173(7) 0.0170(7)
N1 0.077(3) 0.037(2) 0.040(2) -0.0014(17) 0.0045(19) 0.0108(19)
Ni1 0.0378(3) 0.0249(3) 0.0387(3) 0.0006(2) 0.0090(2) 0.0043(2)
O1 0.071(2) 0.060(2) 0.052(2) -0.0118(17) 0.0113(18) -0.0012(18)
C2 0.040(2) 0.026(2) 0.083(4) -0.013(2) 0.013(2) 0.0007(17)
Cl2 0.0786(9) 0.0539(7) 0.0440(7) -0.0071(5) 0.0070(6) 0.0059(6)
N2 0.0353(16) 0.0226(15) 0.048(2) -0.0010(14) 0.0095(15) 0.0032(13)
O2 0.130(4) 0.089(3) 0.059(3) 0.008(2) 0.034(3) -0.022(3)
C3 0.044(2) 0.0233(19) 0.079(4) 0.005(2) 0.007(2) 0.0043(17)
N3 0.0365(18) 0.0305(18) 0.084(3) -0.0008(19) 0.0014(19) 0.0057(15)
O3 0.191(6) 0.092(4) 0.070(3) 0.003(3) 0.005(4) -0.032(4)
C4 0.037(2) 0.033(2) 0.058(3) 0.006(2) 0.0057(19) 0.0016(17)
N4 0.054(2) 0.038(2) 0.050(2) 0.0019(17) 0.0112(18) 0.0048(17)
O4 0.302(10) 0.068(3) 0.104(4) -0.006(3) -0.054(5) 0.062(5)
C5 0.062(3) 0.030(2) 0.072(4) 0.005(2) 0.017(3) 0.006(2)
N5 0.0393(17) 0.0292(16) 0.0399(19) 0.0018(14) 0.0055(15) 0.0034(14)
O5 0.102(3) 0.127(4) 0.054(3) -0.028(3) 0.001(2) 0.010(3)
C6 0.042(2) 0.036(2) 0.057(3) 0.009(2) -0.001(2) 0.0028(18)
N6 0.0426(19) 0.0262(16) 0.055(2) 0.0049(16) 0.0135(17) 0.0042(14)
O6 0.083(3) 0.255(8) 0.076(3) -0.068(4) 0.027(3) -0.002(4)
C7 0.042(2) 0.0236(18) 0.073(3) -0.002(2) -0.001(2) 0.0018(16)
N7 0.0390(18) 0.0313(17) 0.053(2) -0.0053(16) 0.0094(16) 0.0008(14)
O7 0.168(5) 0.052(3) 0.080(3) -0.013(2) 0.010(3) -0.010(3)
C8 0.095(4) 0.062(3) 0.059(3) -0.017(3) 0.008(3) 0.012(3)
N8 0.0318(18) 0.0372(19) 0.087(3) 0.008(2) 0.0211(19) 0.0041(15)
O8 0.069(3) 0.244(8) 0.083(4) -0.036(4) 0.000(3) 0.041(4)
C9 0.093(4) 0.066(4) 0.070(4) 0.014(3) 0.047(3) 0.013(3)
N9 0.070(3) 0.056(3) 0.067(3) -0.006(2) 0.029(2) -0.012(2)
C10 0.051(3) 0.041(3) 0.128(6) -0.013(3) -0.027(3) 0.008(2)
N10 0.0453(19) 0.0272(16) 0.044(2) -0.0031(15) 0.0031(16) 0.0019(14)
C11 0.041(3) 0.044(3) 0.187(8) -0.028(4) -0.011(4) -0.001(2)
C12 0.056(3) 0.038(3) 0.164(7) 0.003(4) 0.049(4) 0.000(2)
C13 0.050(3) 0.045(3) 0.070(3) 0.016(2) -0.010(2) 0.003(2)
C14 0.038(3) 0.043(3) 0.127(6) 0.014(3) -0.010(3) 0.004(2)
C15 0.044(3) 0.049(3) 0.128(6) -0.005(4) 0.027(3) -0.012(2)
C16 0.052(2) 0.043(2) 0.043(2) 0.004(2) 0.002(2) 0.007(2)

loop_
_atom_type_symbol
_atom_type_description
_atom_type_scat_dispersion_real
_atom_type_scat_dispersion_imag
_atom_type_scat_source
C C 0.0033 0.0016 'International Tables Vol C Tables 4.2.6.8 and 6.1.1.4'
H H 0.0000 0.0000 'International Tables Vol C Tables 4.2.6.8 and 6.1.1.4'
N N 0.0061 0.0033 'International Tables Vol C Tables 4.2.6.8 and 6.1.1.4'
O O 0.0106 0.0060 'International Tables Vol C Tables 4.2.6.8 and 6.1.1.4'
Cl Cl 0.1484 0.1585 'International Tables Vol C Tables 4.2.6.8 and 6.1.1.4'
Ni Ni 0.3393 1.1124 'International Tables Vol C Tables 4.2.6.8 and 6.1.1.4'

loop_
_geom_angle_atom_site_label_1
_geom_angle_atom_site_label_2
_geom_angle_atom_site_label_3
_geom_angle
N1 C1 N7 115.2(4)
N1 C1 C8 127.1(5)
N7 C1 C8 117.6(4)
O4 Cl1 O6 112.0(5)
O4 Cl1 O5 109.5(3)
O6 Cl1 O5 114.1(3)
O4 Cl1 O3 102.7(5)
O6 Cl1 O3 108.5(4)
O5 Cl1 O3 109.5(3)
C1 N1 Ni1 117.9(3)
N3 Ni1 N1 95.26(18)
N3 Ni1 N6 169.03(17)
N1 Ni1 N6 95.11(16)
N3 Ni1 N5 90.90(14)
N1 Ni1 N5 93.02(15)
N6 Ni1 N5 92.14(13)
N3 Ni1 N4 76.75(17)
N1 Ni1 N4 167.91(16)
N6 Ni1 N4 92.44(16)
N5 Ni1 N4 96.12(14)
N3 Ni1 N2 88.26(13)
N1 Ni1 N2 77.06(15)
N6 Ni1 N2 90.57(13)
N5 Ni1 N2 169.91(14)
N4 Ni1 N2 93.47(14)
C3 C2 N7 107.8(4)
O8 Cl2 O2 114.5(4)
O8 Cl2 O1 110.0(3)
O2 Cl2 O1 109.7(3)
O8 Cl2 O7 110.4(4)
O2 Cl2 O7 106.3(3)
O1 Cl2 O7 105.5(3)
C4 N2 N7 106.1(3)
C4 N2 Ni1 142.8(3)
N7 N2 Ni1 111.1(3)
C2 C3 C4 105.6(4)
C10 N3 N8 106.6(5)
C10 N3 Ni1 142.4(5)
N8 N3 Ni1 111.0(3)
N2 C4 C3 110.9(4)
C5 N4 Ni1 117.7(4)
N4 C5 N8 115.9(5)
N4 C5 C9 127.7(6)
N8 C5 C9 116.4(5)
C16 N5 N10 104.0(3)
C16 N5 Ni1 133.6(3)
N10 N5 Ni1 122.3(3)
C7 C6 C16 105.4(4)
C13 N6 N9 104.0(4)
C13 N6 Ni1 131.8(3)
N9 N6 Ni1 124.3(3)
N10 C7 C6 107.3(4)
N2 N7 C2 109.6(4)
N2 N7 C1 118.5(3)
C2 N7 C1 131.9(4)
C5 N8 C12 135.5(6)
C5 N8 N3 118.4(4)
C12 N8 N3 106.1(5)
N6 N9 C15 111.7(5)
N3 C10 C11 113.7(7)
C7 N10 N5 112.2(4)
C12 C11 C10 104.0(5)
C11 C12 N8 109.5(6)
N6 C13 C14 111.8(5)
C15 C14 C13 104.3(5)
C14 C15 N9 108.2(5)
N5 C16 C6 111.1(4)

loop_
_geom_bond_atom_site_label_1
_geom_bond_atom_site_label_2
_geom_bond_distance
C1 N1 1.267(6)
C1 N7 1.401(6)
C1 C8 1.492(7)
Cl1 O4 1.375(6)
Cl1 O6 1.388(5)
Cl1 O5 1.417(5)
Cl1 O3 1.450(6)
N1 Ni1 2.070(4)
Ni1 N3 2.067(4)
Ni1 N6 2.077(4)
Ni1 N5 2.081(3)
Ni1 N4 2.100(4)
Ni1 N2 2.100(3)
O1 Cl2 1.438(4)
C2 C3 1.338(7)
C2 N7 1.372(5)
Cl2 O8 1.384(5)
Cl2 O2 1.401(4)
Cl2 O7 1.469(5)
N2 C4 1.306(5)
N2 N7 1.372(5)
C3 C4 1.416(6)
N3 C10 1.276(7)
N3 N8 1.417(6)
N4 C5 1.251(6)
C5 N8 1.365(7)
C5 C9 1.511(7)
N5 C16 1.346(6)
N5 N10 1.351(5)
C6 C7 1.356(7)
C6 C16 1.389(6)
N6 C13 1.329(6)
N6 N9 1.340(5)
C7 N10 1.340(5)
N8 C12 1.402(7)
N9 C15 1.342(7)
C10 C11 1.407(10)
C11 C12 1.352(11)
C13 C14 1.393(7)
C14 C15 1.338(9)
